data_7228984
loop_
_publ_author_name
'Yan, Qing'
'Tsutsumi, Ken'
'Nomura, Kotohiro'

_publ_section_title
;
 Synthesis and structural analysis of aryloxo-modified trinuclear
 half-titanocenes, and their use as catalyst precursors for ethylene
 polymerisation
;
_journal_issue 66
_journal_name_full 'RSC Adv.'
_journal_page_first 41345
_journal_paper_doi 10.1039/C7RA07581B
_journal_volume 7
_journal_year 2017
_chemical_formula_moiety 'C69 H99 Cl6 N O3 Ti3'
_chemical_formula_sum 'C69 H99 Cl6 N O3 Ti3'
_chemical_formula_weight 1346.96
_chemical_properties_physical ', Air-sensitive,Moisture-sensitive'
_space_group_crystal_system monoclinic
_space_group_IT_number 14
_space_group_name_Hall '-P 2yn'
_space_group_name_H-M_alt 'P 1 21/n 1'
_symmetry_space_group_name_Hall '-P 2yn'
_symmetry_space_group_name_H-M 'P 1 21/n 1'
_atom_sites_solution_hydrogens geom
_atom_sites_solution_primary direct
_atom_sites_solution_secondary difmap
_audit_update_record
;
2017-05-12 deposited with the CCDC.
2017-08-17 downloaded from the CCDC.
;
_cell_angle_alpha 90.0000
_cell_angle_beta 99.642(4)
_cell_angle_gamma 90.0000
_cell_formula_units_Z 4
_cell_length_a 13.2258(6)
_cell_length_b 22.4804(11)
_cell_length_c 24.4338(12)
_cell_measurement_reflns_used 9911
_cell_measurement_temperature 93
_cell_measurement_theta_max 31.28
_cell_measurement_theta_min 1.91
_cell_volume 7162.1(6)
_computing_cell_refinement 'CrysAlisPro 1.171.38.41 (Rigaku OD, 2015)'
_computing_data_collection 'CrysAlisPro 1.171.38.41 (Rigaku OD, 2015)'
_computing_data_reduction 'CrysAlisPro 1.171.38.41 (Rigaku OD, 2015)'
_computing_molecular_graphics 'CrystalStructure 4.2'
_computing_publication_material 'CrystalStructure 4.2 (Rigaku, 2015)'
_computing_structure_refinement 'SHELXL Version 2014/7 (Sheldrick, 2008)'
_computing_structure_solution 'SHELXT (Sheldrick, 2014)'
_diffrn_ambient_temperature 93
_diffrn_detector_area_resol_mean 13.653
_diffrn_measured_fraction_theta_full 0.999
_diffrn_measured_fraction_theta_max 0.999
_diffrn_measurement_device_type 'Rigaku XtaLAB mini'
_diffrn_measurement_method \w
_diffrn_radiation_type 'Mo K\a'
_diffrn_radiation_wavelength 0.71073
_diffrn_reflns_av_R_equivalents 0.1157
_diffrn_reflns_Laue_measured_fraction_full 0.999
_diffrn_reflns_Laue_measured_fraction_max 0.999
_diffrn_reflns_limit_h_max 17
_diffrn_reflns_limit_h_min -17
_diffrn_reflns_limit_k_max 29
_diffrn_reflns_limit_k_min -29
_diffrn_reflns_limit_l_max 31
_diffrn_reflns_limit_l_min -31
_diffrn_reflns_number 75160
_diffrn_reflns_point_group_measured_fraction_full 0.999
_diffrn_reflns_point_group_measured_fraction_max 0.999
_diffrn_reflns_theta_full 25.242
_diffrn_reflns_theta_max 27.500
_diffrn_reflns_theta_min 2.623
_diffrn_standards_number 0
_exptl_absorpt_coefficient_mu 0.593
_exptl_absorpt_correction_T_max 0.971
_exptl_absorpt_correction_T_min 0.936
_exptl_absorpt_correction_type multi-scan
_exptl_absorpt_process_details
;
CrysAlisPro 1.171.38.41 (Rigaku Oxford Diffraction, 2015)
Empirical absorption correction using spherical harmonics,
 implemented in SCALE3 ABSPACK scaling algorithm.
;
_exptl_crystal_colour red
_exptl_crystal_density_diffrn 1.249
_exptl_crystal_density_method 'not measured'
_exptl_crystal_description plate
_exptl_crystal_F_000 2848.00
_exptl_crystal_size_max 0.330
_exptl_crystal_size_mid 0.130
_exptl_crystal_size_min 0.050
_refine_diff_density_max 0.47
_refine_diff_density_min -0.59
_refine_ls_extinction_method none
_refine_ls_goodness_of_fit_ref 1.012
_refine_ls_hydrogen_treatment constr
_refine_ls_number_parameters 739
_refine_ls_number_reflns 16446
_refine_ls_number_restraints 0
_refine_ls_R_factor_all 0.1132
_refine_ls_R_factor_gt 0.0571
_refine_ls_shift/su_max 0.001
_refine_ls_structure_factor_coef Fsqd
_refine_ls_weighting_details 'w = 1/[\s^2^(Fo^2^)+(0.0399P)^2^+5.5057P] where P=(Fo^2^+2Fc^2^)/3'
_refine_ls_weighting_scheme calc
_refine_ls_wR_factor_gt 0.1101
_refine_ls_wR_factor_ref 0.1330
_reflns_Friedel_coverage 0.000
_reflns_number_gt 10227
_reflns_number_total 16446
_reflns_threshold_expression F^2^>2.0\s(F^2^)
_cod_data_source_file c7ra07581b2.cif
_cod_data_source_block Ti7
_cod_database_code 7228984

loop_
_space_group_symop_id
_space_group_symop_operation_xyz
1 +X,+Y,+Z
2 1/2-X,1/2+Y,1/2-Z
3 -X,-Y,-Z
4 -1/2+X,-1/2-Y,-1/2+Z

loop_
_atom_site_label
_atom_site_type_symbol
_atom_site_fract_x
_atom_site_fract_y
_atom_site_fract_z
_atom_site_U_iso_or_equiv
_atom_site_adp_type
_atom_site_occupancy
_atom_site_site_symmetry_order
_atom_site_calc_flag
_atom_site_refinement_flags_posn
_atom_site_refinement_flags_adp
Ti1 Ti 0.87213(4) 0.80126(3) 0.12163(2) 0.01470(13) Uani 1 1 d . .
Ti2 Ti 0.97466(4) 0.61217(3) 0.34628(2) 0.01565(14) Uani 1 1 d . .
Ti3 Ti 0.74388(5) 0.86571(3) 0.41457(3) 0.02058(15) Uani 1 1 d . .
Cl1 Cl 0.99463(7) 0.77997(4) 0.07021(4) 0.0283(2) Uani 1 1 d . .
Cl2 Cl 0.96031(6) 0.79098(4) 0.20809(3) 0.0243(2) Uani 1 1 d . .
Cl3 Cl 1.02344(7) 0.70625(4) 0.33600(4) 0.0256(2) Uani 1 1 d . .
Cl4 Cl 1.08453(6) 0.58496(4) 0.42370(4) 0.0263(2) Uani 1 1 d . .
Cl5 Cl 0.75121(8) 0.95782(4) 0.45159(4) 0.0368(3) Uani 1 1 d . .
Cl6 Cl 0.87265(7) 0.86880(5) 0.36488(4) 0.0351(2) Uani 1 1 d . .
O1 O 0.79022(16) 0.73798(9) 0.11262(9) 0.0161(5) Uani 1 1 d . .
O2 O 0.85303(16) 0.61947(9) 0.36921(9) 0.0147(5) Uani 1 1 d . .
O3 O 0.63185(16) 0.86951(10) 0.36197(9) 0.0182(5) Uani 1 1 d . .
N1 N 0.65644(19) 0.72527(11) 0.25601(10) 0.0137(6) Uani 1 1 d . .
C1 C 0.6853(2) 0.74466(14) 0.20344(13) 0.0153(7) Uani 1 1 d . .
H1A H 0.7599 0.7528 0.2093 0.018 Uiso 1 1 calc R U
H1B H 0.6491 0.7822 0.1915 0.018 Uiso 1 1 calc R U
C2 C 0.6597(2) 0.69900(14) 0.15813(13) 0.0152(7) Uani 1 1 d . .
C3 C 0.7113(2) 0.69792(14) 0.11255(13) 0.0146(7) Uani 1 1 d . .
C4 C 0.6872(2) 0.65629(14) 0.06946(13) 0.0176(7) Uani 1 1 d . .
C5 C 0.6115(3) 0.61473(15) 0.07592(14) 0.0196(7) Uani 1 1 d . .
H5 H 0.5936 0.5860 0.0474 0.024 Uiso 1 1 calc R U
C6 C 0.5609(2) 0.61266(15) 0.12119(13) 0.0187(7) Uani 1 1 d . .
C7 C 0.5853(2) 0.65639(14) 0.16139(13) 0.0160(7) Uani 1 1 d . .
H7 H 0.5498 0.6571 0.1921 0.019 Uiso 1 1 calc R U
C8 C 0.7452(3) 0.65284(15) 0.01998(14) 0.0219(8) Uani 1 1 d . .
C9 C 0.8549(3) 0.63252(17) 0.04285(15) 0.0296(9) Uani 1 1 d . .
H9A H 0.8528 0.5946 0.0623 0.036 Uiso 1 1 calc R U
H9B H 0.8932 0.6275 0.0121 0.036 Uiso 1 1 calc R U
H9C H 0.8889 0.6625 0.0687 0.036 Uiso 1 1 calc R U
C10 C 0.7458(3) 0.71207(15) -0.01075(14) 0.0238(8) Uani 1 1 d . .
H10A H 0.7761 0.7429 0.0153 0.029 Uiso 1 1 calc R U
H10B H 0.7865 0.7080 -0.0406 0.029 Uiso 1 1 calc R U
H10C H 0.6754 0.7232 -0.0266 0.029 Uiso 1 1 calc R U
C11 C 0.6972(3) 0.60673(16) -0.02272(14) 0.0267(8) Uani 1 1 d . .
H11A H 0.6953 0.5679 -0.0046 0.032 Uiso 1 1 calc R U
H11B H 0.6272 0.6190 -0.0384 0.032 Uiso 1 1 calc R U
H11C H 0.7383 0.6038 -0.0524 0.032 Uiso 1 1 calc R U
C12 C 0.4877(3) 0.56259(15) 0.13127(14) 0.0223(8) Uani 1 1 d . .
C13 C 0.4613(3) 0.52132(16) 0.08110(15) 0.0299(9) Uani 1 1 d . .
H13A H 0.5247 0.5050 0.0713 0.036 Uiso 1 1 calc R U
H13B H 0.4179 0.4887 0.0903 0.036 Uiso 1 1 calc R U
H13C H 0.4246 0.5438 0.0496 0.036 Uiso 1 1 calc R U
C14 C 0.5409(3) 0.52469(17) 0.17995(15) 0.0330(10) Uani 1 1 d . .
H14A H 0.6044 0.5081 0.1707 0.040 Uiso 1 1 calc R U
H14B H 0.5569 0.5496 0.2132 0.040 Uiso 1 1 calc R U
H14C H 0.4953 0.4922 0.1870 0.040 Uiso 1 1 calc R U
C15 C 0.3889(3) 0.58808(18) 0.14646(15) 0.0321(9) Uani 1 1 d . .
H15A H 0.4057 0.6145 0.1786 0.039 Uiso 1 1 calc R U
H15B H 0.3522 0.6106 0.1149 0.039 Uiso 1 1 calc R U
H15C H 0.3454 0.5555 0.1556 0.039 Uiso 1 1 calc R U
C16 C 0.7280(2) 0.86019(14) 0.09024(14) 0.0180(7) Uani 1 1 d . .
C17 C 0.8034(2) 0.87368(15) 0.05831(14) 0.0195(7) Uani 1 1 d . .
H17 H 0.7950 0.8697 0.0170 0.023 Uiso 1 1 calc R U
C18 C 0.8881(3) 0.90196(15) 0.09244(14) 0.0195(7) Uani 1 1 d . .
C19 C 0.8655(2) 0.90450(14) 0.14634(14) 0.0188(7) Uani 1 1 d . .
C20 C 0.7678(3) 0.87780(14) 0.14515(14) 0.0192(7) Uani 1 1 d . .
H20 H 0.7291 0.8768 0.1770 0.023 Uiso 1 1 calc R U
C21 C 0.6240(2) 0.83499(16) 0.06916(15) 0.0236(8) Uani 1 1 d . .
H21A H 0.5865 0.8298 0.1002 0.028 Uiso 1 1 calc R U
H21B H 0.5861 0.8623 0.0419 0.028 Uiso 1 1 calc R U
H21C H 0.6313 0.7964 0.0516 0.028 Uiso 1 1 calc R U
C22 C 0.9815(3) 0.92685(17) 0.07406(15) 0.0280(9) Uani 1 1 d . .
H22A H 0.9785 0.9191 0.0344 0.034 Uiso 1 1 calc R U
H22B H 0.9845 0.9699 0.0807 0.034 Uiso 1 1 calc R U
H22C H 1.0427 0.9080 0.0951 0.034 Uiso 1 1 calc R U
C23 C 0.9284(3) 0.93278(16) 0.19607(15) 0.0271(8) Uani 1 1 d . .
H23A H 0.8938 0.9278 0.2283 0.032 Uiso 1 1 calc R U
H23B H 0.9960 0.9138 0.2036 0.032 Uiso 1 1 calc R U
H23C H 0.9365 0.9753 0.1890 0.032 Uiso 1 1 calc R U
C24 C 0.7264(2) 0.67868(15) 0.28134(13) 0.0161(7) Uani 1 1 d . .
H24A H 0.7934 0.6967 0.2968 0.019 Uiso 1 1 calc R U
H24B H 0.7378 0.6497 0.2525 0.019 Uiso 1 1 calc R U
C25 C 0.6846(2) 0.64650(14) 0.32698(13) 0.0148(7) Uani 1 1 d . .
C26 C 0.7498(2) 0.61914(14) 0.37104(13) 0.0144(7) Uani 1 1 d . .
C27 C 0.7117(2) 0.59396(14) 0.41597(13) 0.0146(7) Uani 1 1 d . .
C28 C 0.6049(2) 0.59445(15) 0.41277(14) 0.0192(7) Uani 1 1 d . .
H28 H 0.5772 0.5774 0.4426 0.023 Uiso 1 1 calc R U
C29 C 0.5372(2) 0.61831(15) 0.36860(13) 0.0176(7) Uani 1 1 d . .
C30 C 0.5798(2) 0.64494(14) 0.32638(14) 0.0172(7) Uani 1 1 d . .
H30 H 0.5356 0.6626 0.2961 0.021 Uiso 1 1 calc R U
C31 C 0.7821(2) 0.56736(15) 0.46659(13) 0.0176(7) Uani 1 1 d . .
C32 C 0.8403(3) 0.51408(15) 0.44835(14) 0.0227(8) Uani 1 1 d . .
H32A H 0.8799 0.5268 0.4199 0.027 Uiso 1 1 calc R U
H32B H 0.8870 0.4982 0.4804 0.027 Uiso 1 1 calc R U
H32C H 0.7914 0.4832 0.4331 0.027 Uiso 1 1 calc R U
C33 C 0.7216(3) 0.54585(17) 0.51079(14) 0.0272(9) Uani 1 1 d . .
H33A H 0.6835 0.5793 0.5232 0.033 Uiso 1 1 calc R U
H33B H 0.6734 0.5147 0.4951 0.033 Uiso 1 1 calc R U
H33C H 0.7690 0.5297 0.5424 0.033 Uiso 1 1 calc R U
C34 C 0.8569(3) 0.61518(16) 0.49371(14) 0.0236(8) Uani 1 1 d . .
H34A H 0.8974 0.6302 0.4665 0.028 Uiso 1 1 calc R U
H34B H 0.8183 0.6480 0.5066 0.028 Uiso 1 1 calc R U
H34C H 0.9029 0.5979 0.5253 0.028 Uiso 1 1 calc R U
C35 C 0.4202(2) 0.61496(16) 0.36423(14) 0.0217(8) Uani 1 1 d . .
C36 C 0.3815(3) 0.5688(2) 0.3199(2) 0.0498(13) Uani 1 1 d . .
H36A H 0.4025 0.5802 0.2848 0.060 Uiso 1 1 calc R U
H36B H 0.4106 0.5298 0.3315 0.060 Uiso 1 1 calc R U
H36C H 0.3065 0.5667 0.3149 0.060 Uiso 1 1 calc R U
C37 C 0.3879(3) 0.5975(2) 0.41835(17) 0.0498(13) Uani 1 1 d . .
H37A H 0.4190 0.5592 0.4307 0.060 Uiso 1 1 calc R U
H37B H 0.4108 0.6279 0.4464 0.060 Uiso 1 1 calc R U
H37C H 0.3131 0.5940 0.4131 0.060 Uiso 1 1 calc R U
C38 C 0.3700(3) 0.67446(19) 0.34701(19) 0.0424(11) Uani 1 1 d . .
H38A H 0.3894 0.6872 0.3118 0.051 Uiso 1 1 calc R U
H38B H 0.2953 0.6703 0.3424 0.051 Uiso 1 1 calc R U
H38C H 0.3930 0.7042 0.3757 0.051 Uiso 1 1 calc R U
C39 C 0.8994(2) 0.54080(15) 0.28095(14) 0.0187(7) Uani 1 1 d . .
C40 C 0.9279(2) 0.59113(15) 0.25252(13) 0.0189(7) Uani 1 1 d . .
H40 H 0.8800 0.6156 0.2255 0.023 Uiso 1 1 calc R U
C41 C 1.0362(3) 0.59525(15) 0.26113(14) 0.0193(7) Uani 1 1 d . .
C42 C 1.0732(3) 0.54943(16) 0.29801(14) 0.0231(8) Uani 1 1 d . .
H42 H 1.1473 0.5396 0.3104 0.028 Uiso 1 1 calc R U
C43 C 0.9899(2) 0.51517(15) 0.31012(14) 0.0186(7) Uani 1 1 d . .
C44 C 0.7930(3) 0.51637(16) 0.27834(15) 0.0255(8) Uani 1 1 d . .
H44A H 0.7438 0.5425 0.2554 0.031 Uiso 1 1 calc R U
H44B H 0.7894 0.4765 0.2620 0.031 Uiso 1 1 calc R U
H44C H 0.7764 0.5142 0.3159 0.031 Uiso 1 1 calc R U
C45 C 1.0976(3) 0.63793(16) 0.23330(15) 0.0265(8) Uani 1 1 d . .
H45A H 1.0513 0.6651 0.2098 0.032 Uiso 1 1 calc R U
H45B H 1.1430 0.6608 0.2615 0.032 Uiso 1 1 calc R U
H45C H 1.1389 0.6159 0.2104 0.032 Uiso 1 1 calc R U
C46 C 0.9980(3) 0.45959(15) 0.34411(16) 0.0273(9) Uani 1 1 d . .
H46A H 1.0700 0.4521 0.3597 0.033 Uiso 1 1 calc R U
H46B H 0.9583 0.4642 0.3743 0.033 Uiso 1 1 calc R U
H46C H 0.9708 0.4260 0.3206 0.033 Uiso 1 1 calc R U
C47 C 0.6571(2) 0.77508(14) 0.29402(13) 0.0155(7) Uani 1 1 d . .
H47A H 0.7155 0.8014 0.2902 0.019 Uiso 1 1 calc R U
H47B H 0.6682 0.7597 0.3325 0.019 Uiso 1 1 calc R U
C48 C 0.5601(2) 0.81130(14) 0.28467(13) 0.0170(7) Uani 1 1 d . .
C49 C 0.5500(2) 0.85854(15) 0.32060(13) 0.0163(7) Uani 1 1 d . .
C50 C 0.4601(3) 0.89308(15) 0.31465(14) 0.0203(8) Uani 1 1 d . .
C51 C 0.3826(3) 0.87810(15) 0.27042(14) 0.0213(8) Uani 1 1 d . .
H51 H 0.3220 0.9015 0.2649 0.026 Uiso 1 1 calc R U
C52 C 0.3887(2) 0.83123(15) 0.23414(14) 0.0199(8) Uani 1 1 d . .
C53 C 0.4790(2) 0.79778(15) 0.24256(13) 0.0175(7) Uani 1 1 d . .
H53 H 0.4852 0.7649 0.2189 0.021 Uiso 1 1 calc R U
C54 C 0.4464(3) 0.94505(16) 0.35349(14) 0.0249(8) Uani 1 1 d . .
C55 C 0.5274(3) 0.99252(16) 0.34941(15) 0.0296(9) Uani 1 1 d . .
H55A H 0.5186 1.0257 0.3742 0.036 Uiso 1 1 calc R U
H55B H 0.5959 0.9753 0.3603 0.036 Uiso 1 1 calc R U
H55C H 0.5197 1.0070 0.3111 0.036 Uiso 1 1 calc R U
C56 C 0.3410(3) 0.97493(19) 0.33832(17) 0.0378(10) Uani 1 1 d . .
H56A H 0.2870 0.9456 0.3405 0.045 Uiso 1 1 calc R U
H56B H 0.3355 1.0075 0.3643 0.045 Uiso 1 1 calc R U
H56C H 0.3333 0.9907 0.3005 0.045 Uiso 1 1 calc R U
C57 C 0.4549(3) 0.92216(18) 0.41329(15) 0.0340(10) Uani 1 1 d . .
H57A H 0.4023 0.8918 0.4149 0.041 Uiso 1 1 calc R U
H57B H 0.5230 0.9048 0.4252 0.041 Uiso 1 1 calc R U
H57C H 0.4448 0.9553 0.4379 0.041 Uiso 1 1 calc R U
C58 C 0.3012(3) 0.81415(16) 0.18719(15) 0.0240(8) Uani 1 1 d . .
C59 C 0.2513(3) 0.75716(18) 0.20365(17) 0.0351(10) Uani 1 1 d . .
H59A H 0.3029 0.7255 0.2103 0.042 Uiso 1 1 calc R U
H59B H 0.2227 0.7642 0.2376 0.042 Uiso 1 1 calc R U
H59C H 0.1963 0.7452 0.1737 0.042 Uiso 1 1 calc R U
C60 C 0.3412(3) 0.8034(2) 0.13313(15) 0.0390(11) Uani 1 1 d . .
H60A H 0.3940 0.7723 0.1388 0.047 Uiso 1 1 calc R U
H60B H 0.2846 0.7906 0.1044 0.047 Uiso 1 1 calc R U
H60C H 0.3709 0.8402 0.1214 0.047 Uiso 1 1 calc R U
C61 C 0.2195(3) 0.86243(19) 0.17714(19) 0.0472(12) Uani 1 1 d . .
H61A H 0.1928 0.8700 0.2116 0.057 Uiso 1 1 calc R U
H61B H 0.2497 0.8990 0.1652 0.057 Uiso 1 1 calc R U
H61C H 0.1635 0.8494 0.1482 0.057 Uiso 1 1 calc R U
C62 C 0.6704(3) 0.78726(16) 0.45876(14) 0.0266(9) Uani 1 1 d . .
C63 C 0.7575(3) 0.76564(16) 0.43893(15) 0.0288(9) Uani 1 1 d . .
H63 H 0.7566 0.7322 0.4119 0.035 Uiso 1 1 calc R U
C64 C 0.8473(3) 0.79146(16) 0.46874(15) 0.0277(9) Uani 1 1 d . .
C65 C 0.8142(3) 0.83275(17) 0.50518(14) 0.0270(9) Uani 1 1 d . .
H65 H 0.8603 0.8567 0.5335 0.032 Uiso 1 1 calc R U
C66 C 0.7058(3) 0.82995(17) 0.50002(15) 0.0285(9) Uani 1 1 d . .
C67 C 0.5626(3) 0.76742(18) 0.44038(15) 0.0338(10) Uani 1 1 d . .
H67A H 0.5170 0.7896 0.4608 0.041 Uiso 1 1 calc R U
H67B H 0.5427 0.7748 0.4005 0.041 Uiso 1 1 calc R U
H67C H 0.5571 0.7248 0.4478 0.041 Uiso 1 1 calc R U
C68 C 0.9554(3) 0.77637(19) 0.46501(17) 0.0388(11) Uani 1 1 d . .
H68A H 0.9565 0.7463 0.4361 0.047 Uiso 1 1 calc R U
H68B H 0.9911 0.8122 0.4557 0.047 Uiso 1 1 calc R U
H68C H 0.9896 0.7607 0.5008 0.047 Uiso 1 1 calc R U
C69 C 0.6439(3) 0.86309(19) 0.53630(16) 0.0361(10) Uani 1 1 d . .
H69A H 0.6889 0.8898 0.5610 0.043 Uiso 1 1 calc R U
H69B H 0.5906 0.8864 0.5130 0.043 Uiso 1 1 calc R U
H69C H 0.6117 0.8347 0.5585 0.043 Uiso 1 1 calc R U

loop_
_atom_site_aniso_label
_atom_site_aniso_U_11
_atom_site_aniso_U_22
_atom_site_aniso_U_33
_atom_site_aniso_U_23
_atom_site_aniso_U_13
_atom_site_aniso_U_12
Ti1 0.0122(3) 0.0167(3) 0.0150(3) -0.0007(2) 0.0018(2) -0.0009(2)
Ti2 0.0104(3) 0.0187(3) 0.0175(3) 0.0028(3) 0.0013(2) 0.0004(2)
Ti3 0.0189(3) 0.0191(3) 0.0218(3) -0.0024(3) -0.0021(3) 0.0000(3)
Cl1 0.0208(4) 0.0340(5) 0.0330(5) -0.0097(4) 0.0133(4) -0.0041(4)
Cl2 0.0211(4) 0.0286(5) 0.0204(4) 0.0033(4) -0.0042(3) -0.0003(4)
Cl3 0.0285(5) 0.0221(5) 0.0268(5) -0.0003(4) 0.0068(4) -0.0065(4)
Cl4 0.0155(4) 0.0391(5) 0.0226(5) 0.0068(4) -0.0020(3) 0.0033(4)
Cl5 0.0426(6) 0.0223(5) 0.0398(6) -0.0080(4) -0.0100(5) 0.0019(4)
Cl6 0.0204(5) 0.0402(6) 0.0454(6) -0.0018(5) 0.0078(4) -0.0057(4)
O1 0.0147(11) 0.0158(12) 0.0181(12) -0.0008(9) 0.0040(9) -0.0032(10)
O2 0.0115(11) 0.0175(12) 0.0151(12) 0.0017(9) 0.0026(9) 0.0009(9)
O3 0.0173(12) 0.0182(12) 0.0183(12) -0.0013(10) 0.0004(10) 0.0024(10)
N1 0.0147(14) 0.0168(14) 0.0097(13) 0.0017(11) 0.0028(11) 0.0013(11)
C1 0.0159(16) 0.0174(17) 0.0132(16) 0.0011(13) 0.0040(13) -0.0035(14)
C2 0.0135(16) 0.0182(17) 0.0128(16) 0.0010(13) -0.0013(13) 0.0007(14)
C3 0.0128(16) 0.0138(16) 0.0172(17) 0.0008(13) 0.0021(13) 0.0002(13)
C4 0.0187(17) 0.0176(17) 0.0157(17) -0.0003(14) 0.0010(14) -0.0014(14)
C5 0.0219(18) 0.0181(18) 0.0167(18) -0.0020(14) -0.0032(14) -0.0010(15)
C6 0.0161(17) 0.0211(18) 0.0169(17) 0.0033(14) -0.0033(14) -0.0037(14)
C7 0.0157(17) 0.0182(17) 0.0141(17) 0.0014(14) 0.0023(13) -0.0017(14)
C8 0.0212(19) 0.0238(19) 0.0205(19) -0.0086(15) 0.0033(14) -0.0024(15)
C9 0.027(2) 0.036(2) 0.027(2) -0.0124(18) 0.0058(16) 0.0017(18)
C10 0.028(2) 0.028(2) 0.0168(18) -0.0049(15) 0.0071(15) -0.0083(16)
C11 0.033(2) 0.030(2) 0.0191(19) -0.0092(16) 0.0084(16) -0.0046(17)
C12 0.0234(19) 0.0210(19) 0.0197(19) 0.0044(15) -0.0047(15) -0.0078(15)
C13 0.036(2) 0.024(2) 0.027(2) 0.0026(17) -0.0021(17) -0.0151(18)
C14 0.038(2) 0.027(2) 0.030(2) 0.0083(17) -0.0066(18) -0.0122(18)
C15 0.028(2) 0.043(2) 0.024(2) 0.0058(18) -0.0010(16) -0.0187(19)
C16 0.0143(17) 0.0144(17) 0.0241(19) 0.0039(14) -0.0005(14) 0.0010(14)
C17 0.0187(18) 0.0220(19) 0.0167(17) 0.0065(14) -0.0002(14) 0.0010(15)
C18 0.0175(17) 0.0183(18) 0.0220(19) 0.0056(14) 0.0008(14) -0.0035(14)
C19 0.0173(17) 0.0130(17) 0.0254(19) 0.0007(14) 0.0013(14) 0.0010(14)
C20 0.0179(17) 0.0160(18) 0.0243(19) -0.0007(14) 0.0053(14) 0.0026(14)
C21 0.0162(18) 0.025(2) 0.028(2) 0.0027(16) -0.0007(15) -0.0010(15)
C22 0.025(2) 0.028(2) 0.031(2) 0.0083(17) 0.0041(16) -0.0068(17)
C23 0.0228(19) 0.024(2) 0.033(2) -0.0054(17) 0.0021(16) -0.0002(16)
C24 0.0109(16) 0.0210(18) 0.0173(17) 0.0018(14) 0.0047(13) 0.0006(14)
C25 0.0121(16) 0.0176(17) 0.0150(17) 0.0010(13) 0.0031(13) 0.0020(13)
C26 0.0096(15) 0.0172(17) 0.0163(17) -0.0025(13) 0.0018(13) 0.0020(13)
C27 0.0141(16) 0.0172(17) 0.0121(16) -0.0010(13) 0.0007(13) -0.0003(14)
C28 0.0154(17) 0.0258(19) 0.0168(18) 0.0030(15) 0.0044(13) 0.0011(15)
C29 0.0115(16) 0.0219(18) 0.0193(18) 0.0023(14) 0.0019(13) 0.0006(14)
C30 0.0106(16) 0.0204(18) 0.0190(18) 0.0036(14) -0.0020(13) 0.0007(14)
C31 0.0139(17) 0.0232(18) 0.0145(17) 0.0027(14) -0.0015(13) 0.0009(14)
C32 0.0187(18) 0.0235(19) 0.0242(19) 0.0066(15) -0.0014(15) 0.0018(15)
C33 0.0172(18) 0.041(2) 0.0216(19) 0.0122(17) -0.0009(15) 0.0004(17)
C34 0.0211(19) 0.032(2) 0.0164(18) 0.0010(16) -0.0006(14) 0.0009(16)
C35 0.0120(17) 0.031(2) 0.0224(19) 0.0072(16) 0.0028(14) 0.0011(15)
C36 0.017(2) 0.061(3) 0.071(3) -0.022(3) 0.007(2) -0.011(2)
C37 0.017(2) 0.095(4) 0.039(3) 0.035(3) 0.0097(18) 0.010(2)
C38 0.0141(19) 0.047(3) 0.066(3) 0.015(2) 0.0050(19) 0.0073(19)
C39 0.0152(17) 0.0209(18) 0.0209(18) -0.0047(14) 0.0053(14) -0.0019(14)
C40 0.0183(17) 0.0210(18) 0.0170(18) -0.0019(14) 0.0015(14) -0.0004(15)
C41 0.0196(18) 0.0214(18) 0.0181(18) 0.0006(14) 0.0066(14) 0.0016(15)
C42 0.0154(17) 0.029(2) 0.026(2) -0.0018(16) 0.0063(14) 0.0023(15)
C43 0.0180(17) 0.0198(18) 0.0187(18) -0.0007(14) 0.0052(14) 0.0030(14)
C44 0.0194(18) 0.026(2) 0.032(2) -0.0069(16) 0.0054(16) -0.0062(16)
C45 0.026(2) 0.023(2) 0.033(2) 0.0014(17) 0.0112(16) -0.0031(16)
C46 0.029(2) 0.0187(19) 0.036(2) 0.0044(16) 0.0101(17) 0.0046(16)
C47 0.0138(16) 0.0197(17) 0.0125(16) -0.0003(13) 0.0003(13) 0.0030(14)
C48 0.0165(17) 0.0184(18) 0.0162(17) 0.0043(14) 0.0033(13) -0.0011(14)
C49 0.0106(16) 0.0227(18) 0.0154(17) 0.0048(14) 0.0014(13) -0.0023(14)
C50 0.0192(18) 0.0204(18) 0.0214(19) 0.0042(15) 0.0037(14) 0.0022(15)
C51 0.0170(17) 0.025(2) 0.0228(19) 0.0056(15) 0.0059(14) 0.0024(15)
C52 0.0155(17) 0.0243(19) 0.0194(18) 0.0072(15) 0.0010(14) -0.0032(15)
C53 0.0137(16) 0.0208(18) 0.0182(17) 0.0044(14) 0.0033(13) -0.0035(14)
C54 0.026(2) 0.028(2) 0.0207(19) 0.0038(16) 0.0043(15) 0.0102(16)
C55 0.040(2) 0.0196(19) 0.029(2) 0.0002(16) 0.0042(18) 0.0053(17)
C56 0.033(2) 0.048(3) 0.034(2) -0.004(2) 0.0061(18) 0.018(2)
C57 0.036(2) 0.042(2) 0.027(2) 0.0022(18) 0.0136(18) 0.011(2)
C58 0.0147(17) 0.025(2) 0.030(2) 0.0104(16) -0.0036(15) -0.0020(15)
C59 0.024(2) 0.037(2) 0.039(2) 0.0078(19) -0.0089(17) -0.0107(18)
C60 0.029(2) 0.059(3) 0.024(2) 0.004(2) -0.0079(17) -0.011(2)
C61 0.029(2) 0.040(3) 0.061(3) 0.003(2) -0.026(2) 0.003(2)
C62 0.032(2) 0.028(2) 0.0164(18) 0.0056(16) -0.0035(16) -0.0067(17)
C63 0.043(2) 0.0172(19) 0.021(2) 0.0012(15) -0.0110(17) 0.0010(17)
C64 0.032(2) 0.026(2) 0.022(2) -0.0023(16) -0.0064(16) 0.0063(17)
C65 0.030(2) 0.031(2) 0.0160(18) -0.0055(16) -0.0075(15) -0.0011(17)
C66 0.033(2) 0.031(2) 0.0193(19) 0.0046(16) -0.0031(16) -0.0027(18)
C67 0.041(2) 0.039(2) 0.020(2) 0.0055(17) 0.0000(17) -0.015(2)
C68 0.035(2) 0.041(3) 0.036(2) -0.007(2) -0.0087(19) 0.015(2)
C69 0.030(2) 0.054(3) 0.023(2) -0.0042(19) 0.0011(17) -0.001(2)

loop_
_atom_type_symbol
_atom_type_description
_atom_type_scat_dispersion_real
_atom_type_scat_dispersion_imag
_atom_type_scat_source
C C 0.0033 0.0016
;
International Tables for Crystallography
(Vol. C, Tables 4.2.6.8 and 6.1.1.4)
;
H H 0.0000 0.0000
;
International Tables for Crystallography
(Vol. C, Table 6.1.1.4)
;
Cl Cl 0.1484 0.1585
;
International Tables for Crystallography
(Vol. C, Tables 4.2.6.8 and 6.1.1.4)
;
N N 0.0061 0.0033
;
International Tables for Crystallography
(Vol. C, Tables 4.2.6.8 and 6.1.1.4)
;
O O 0.0106 0.0060
;
International Tables for Crystallography
(Vol. C, Tables 4.2.6.8 and 6.1.1.4)
;
Ti Ti 0.2776 0.4457
;
International Tables for Crystallography
(Vol. C, Tables 4.2.6.8 and 6.1.1.4)
;

loop_
_geom_angle_atom_site_label_1
_geom_angle_atom_site_label_2
_geom_angle_atom_site_label_3
_geom_angle
O1 Ti1 Cl2 104.09(8)
O1 Ti1 Cl1 103.89(8)
Cl2 Ti1 Cl1 101.14(4)
O1 Ti1 C17 108.41(11)
Cl2 Ti1 C17 141.39(9)
Cl1 Ti1 C17 90.86(9)
O1 Ti1 C20 104.28(11)
Cl2 Ti1 C20 94.55(9)
Cl1 Ti1 C20 143.13(9)
C17 Ti1 C20 57.77(12)
O1 Ti1 C16 88.07(11)
Cl2 Ti1 C16 129.17(9)
Cl1 Ti1 C16 123.86(9)
C17 Ti1 C16 34.89(11)
C20 Ti1 C16 35.15(11)
O1 Ti1 C18 143.29(11)
Cl2 Ti1 C18 108.63(9)
Cl1 Ti1 C18 85.83(9)
C17 Ti1 C18 35.22(11)
C20 Ti1 C18 57.47(12)
C16 Ti1 C18 58.35(11)
O1 Ti1 C19 139.11(11)
Cl2 Ti1 C19 84.16(8)
Cl1 Ti1 C19 113.81(9)
C17 Ti1 C19 57.58(12)
C20 Ti1 C19 34.84(11)
C16 Ti1 C19 58.27(11)
C18 Ti1 C19 33.93(11)
O2 Ti2 Cl3 103.80(8)
O2 Ti2 Cl4 104.27(7)
Cl3 Ti2 Cl4 101.07(4)
O2 Ti2 C40 102.81(11)
Cl3 Ti2 C40 96.67(9)
Cl4 Ti2 C40 142.81(9)
O2 Ti2 C39 88.57(11)
Cl3 Ti2 C39 131.52(9)
Cl4 Ti2 C39 121.27(9)
C40 Ti2 C39 35.07(11)
O2 Ti2 C42 143.78(11)
Cl3 Ti2 C42 108.32(9)
Cl4 Ti2 C42 85.73(9)
C40 Ti2 C42 57.60(12)
C39 Ti2 C42 57.52(12)
O2 Ti2 C43 109.64(11)
Cl3 Ti2 C43 141.49(9)
Cl4 Ti2 C43 88.87(8)
C40 Ti2 C43 58.03(12)
C39 Ti2 C43 34.63(11)
C42 Ti2 C43 34.76(11)
O2 Ti2 C41 137.70(11)
Cl3 Ti2 C41 84.61(9)
Cl4 Ti2 C41 114.80(9)
C40 Ti2 C41 34.98(11)
C39 Ti2 C41 57.97(11)
C42 Ti2 C41 34.30(11)
C43 Ti2 C41 57.79(11)
O3 Ti3 Cl6 102.76(8)
O3 Ti3 Cl5 102.63(8)
Cl6 Ti3 Cl5 101.68(5)
O3 Ti3 C63 104.39(12)
Cl6 Ti3 C63 97.74(11)
Cl5 Ti3 C63 142.09(10)
O3 Ti3 C62 90.53(11)
Cl6 Ti3 C62 132.54(10)
Cl5 Ti3 C62 119.72(10)
C63 Ti3 C62 34.97(13)
O3 Ti3 C66 112.07(12)
Cl6 Ti3 C66 141.01(10)
Cl5 Ti3 C66 87.66(10)
C63 Ti3 C66 57.66(14)
C62 Ti3 C66 34.78(12)
O3 Ti3 C65 146.24(12)
Cl6 Ti3 C65 107.41(10)
Cl5 Ti3 C65 85.91(9)
C63 Ti3 C65 57.15(12)
C62 Ti3 C65 57.77(12)
C66 Ti3 C65 34.83(12)
O3 Ti3 C64 138.73(12)
Cl6 Ti3 C64 84.63(10)
Cl5 Ti3 C64 115.69(9)
C63 Ti3 C64 34.60(12)
C62 Ti3 C64 58.03(13)
C66 Ti3 C64 57.70(13)
C65 Ti3 C64 34.20(12)
C3 O1 Ti1 165.4(2)
C26 O2 Ti2 163.0(2)
C49 O3 Ti3 166.7(2)
C47 N1 C24 110.2(2)
C47 N1 C1 110.9(2)
C24 N1 C1 110.1(2)
N1 C1 C2 112.5(3)
N1 C1 H1A 109.1
C2 C1 H1A 109.1
N1 C1 H1B 109.1
C2 C1 H1B 109.1
H1A C1 H1B 107.8
C7 C2 C3 118.6(3)
C7 C2 C1 120.2(3)
C3 C2 C1 121.1(3)
O1 C3 C2 117.2(3)
O1 C3 C4 120.9(3)
C2 C3 C4 121.9(3)
C5 C4 C3 116.0(3)
C5 C4 C8 121.0(3)
C3 C4 C8 122.8(3)
C6 C5 C4 124.3(3)
C6 C5 H5 117.9
C4 C5 H5 117.9
C5 C6 C7 117.0(3)
C5 C6 C12 123.8(3)
C7 C6 C12 119.0(3)
C2 C7 C6 122.1(3)
C2 C7 H7 118.9
C6 C7 H7 118.9
C10 C8 C11 106.9(3)
C10 C8 C9 110.8(3)
C11 C8 C9 107.8(3)
C10 C8 C4 112.7(3)
C11 C8 C4 111.4(3)
C9 C8 C4 107.1(3)
C8 C9 H9A 109.5
C8 C9 H9B 109.5
H9A C9 H9B 109.5
C8 C9 H9C 109.5
H9A C9 H9C 109.5
H9B C9 H9C 109.5
C8 C10 H10A 109.5
C8 C10 H10B 109.5
H10A C10 H10B 109.5
C8 C10 H10C 109.5
H10A C10 H10C 109.5
H10B C10 H10C 109.5
C8 C11 H11A 109.5
C8 C11 H11B 109.5
H11A C11 H11B 109.5
C8 C11 H11C 109.5
H11A C11 H11C 109.5
H11B C11 H11C 109.5
C15 C12 C13 109.4(3)
C15 C12 C6 110.7(3)
C13 C12 C6 112.5(3)
C15 C12 C14 108.6(3)
C13 C12 C14 107.3(3)
C6 C12 C14 108.2(3)
C12 C13 H13A 109.5
C12 C13 H13B 109.5
H13A C13 H13B 109.5
C12 C13 H13C 109.5
H13A C13 H13C 109.5
H13B C13 H13C 109.5
C12 C14 H14A 109.5
C12 C14 H14B 109.5
H14A C14 H14B 109.5
C12 C14 H14C 109.5
H14A C14 H14C 109.5
H14B C14 H14C 109.5
C12 C15 H15A 109.5
C12 C15 H15B 109.5
H15A C15 H15B 109.5
C12 C15 H15C 109.5
H15A C15 H15C 109.5
H15B C15 H15C 109.5
C17 C16 C20 106.4(3)
C17 C16 C21 126.2(3)
C20 C16 C21 127.4(3)
C17 C16 Ti1 71.81(18)
C20 C16 Ti1 72.20(18)
C21 C16 Ti1 123.3(2)
C16 C17 C18 109.5(3)
C16 C17 Ti1 73.30(19)
C18 C17 Ti1 75.06(19)
C16 C17 H17 125.0
C18 C17 H17 125.0
Ti1 C17 H17 125.0
C19 C18 C17 107.3(3)
C19 C18 C22 125.9(3)
C17 C18 C22 126.8(3)
C19 C18 Ti1 73.43(19)
C17 C18 Ti1 69.72(18)
C22 C18 Ti1 124.3(2)
C18 C19 C20 107.5(3)
C18 C19 C23 127.2(3)
C20 C19 C23 125.2(3)
C18 C19 Ti1 72.64(19)
C20 C19 Ti1 70.02(18)
C23 C19 Ti1 125.2(2)
C16 C20 C19 109.3(3)
C16 C20 Ti1 72.64(19)
C19 C20 Ti1 75.14(19)
C16 C20 H20 125.1
C19 C20 H20 125.1
Ti1 C20 H20 125.1
C16 C21 H21A 109.5
C16 C21 H21B 109.5
H21A C21 H21B 109.5
C16 C21 H21C 109.5
H21A C21 H21C 109.5
H21B C21 H21C 109.5
C18 C22 H22A 109.5
C18 C22 H22B 109.5
H22A C22 H22B 109.5
C18 C22 H22C 109.5
H22A C22 H22C 109.5
H22B C22 H22C 109.5
C19 C23 H23A 109.5
C19 C23 H23B 109.5
H23A C23 H23B 109.5
C19 C23 H23C 109.5
H23A C23 H23C 109.5
H23B C23 H23C 109.5
N1 C24 C25 111.8(2)
N1 C24 H24A 109.3
C25 C24 H24A 109.3
N1 C24 H24B 109.3
C25 C24 H24B 109.3
H24A C24 H24B 107.9
C30 C25 C26 118.8(3)
C30 C25 C24 119.6(3)
C26 C25 C24 121.6(3)
O2 C26 C27 121.1(3)
O2 C26 C25 117.3(3)
C27 C26 C25 121.5(3)
C28 C27 C26 116.4(3)
C28 C27 C31 121.1(3)
C26 C27 C31 122.5(3)
C29 C28 C27 124.0(3)
C29 C28 H28 118.0
C27 C28 H28 118.0
C28 C29 C30 116.9(3)
C28 C29 C35 123.1(3)
C30 C29 C35 119.9(3)
C25 C30 C29 122.2(3)
C25 C30 H30 118.9
C29 C30 H30 118.9
C33 C31 C32 107.9(3)
C33 C31 C34 107.0(3)
C32 C31 C34 110.8(3)
C33 C31 C27 111.9(3)
C32 C31 C27 109.7(3)
C34 C31 C27 109.5(3)
C31 C32 H32A 109.5
C31 C32 H32B 109.5
H32A C32 H32B 109.5
C31 C32 H32C 109.5
H32A C32 H32C 109.5
H32B C32 H32C 109.5
C31 C33 H33A 109.5
C31 C33 H33B 109.5
H33A C33 H33B 109.5
C31 C33 H33C 109.5
H33A C33 H33C 109.5
H33B C33 H33C 109.5
C31 C34 H34A 109.5
C31 C34 H34B 109.5
H34A C34 H34B 109.5
C31 C34 H34C 109.5
H34A C34 H34C 109.5
H34B C34 H34C 109.5
C37 C35 C38 107.3(3)
C37 C35 C36 109.6(4)
C38 C35 C36 108.8(3)
C37 C35 C29 112.4(3)
C38 C35 C29 111.3(3)
C36 C35 C29 107.3(3)
C35 C36 H36A 109.5
C35 C36 H36B 109.5
H36A C36 H36B 109.5
C35 C36 H36C 109.5
H36A C36 H36C 109.5
H36B C36 H36C 109.5
C35 C37 H37A 109.5
C35 C37 H37B 109.5
H37A C37 H37B 109.5
C35 C37 H37C 109.5
H37A C37 H37C 109.5
H37B C37 H37C 109.5
C35 C38 H38A 109.5
C35 C38 H38B 109.5
H38A C38 H38B 109.5
C35 C38 H38C 109.5
H38A C38 H38C 109.5
H38B C38 H38C 109.5
C43 C39 C40 107.7(3)
C43 C39 C44 125.6(3)
C40 C39 C44 126.7(3)
C43 C39 Ti2 73.14(19)
C40 C39 Ti2 70.81(19)
C44 C39 Ti2 124.2(2)
C39 C40 C41 109.0(3)
C39 C40 Ti2 74.12(19)
C41 C40 Ti2 75.16(19)
C39 C40 H40 125.1
C41 C40 H40 125.1
Ti2 C40 H40 125.1
C42 C41 C40 106.4(3)
C42 C41 C45 127.4(3)
C40 C41 C45 126.1(3)
C42 C41 Ti2 71.96(19)
C40 C41 Ti2 69.86(18)
C45 C41 Ti2 125.8(2)
C41 C42 C43 109.5(3)
C41 C42 Ti2 73.7(2)
C43 C42 Ti2 72.95(19)
C41 C42 H42 125.1
C43 C42 H42 125.1
Ti2 C42 H42 125.1
C39 C43 C42 107.2(3)
C39 C43 C46 126.8(3)
C42 C43 C46 125.8(3)
C39 C43 Ti2 72.23(19)
C42 C43 Ti2 72.3(2)
C46 C43 Ti2 124.3(2)
C39 C44 H44A 109.5
C39 C44 H44B 109.5
H44A C44 H44B 109.5
C39 C44 H44C 109.5
H44A C44 H44C 109.5
H44B C44 H44C 109.5
C41 C45 H45A 109.5
C41 C45 H45B 109.5
H45A C45 H45B 109.5
C41 C45 H45C 109.5
H45A C45 H45C 109.5
H45B C45 H45C 109.5
C43 C46 H46A 109.5
C43 C46 H46B 109.5
H46A C46 H46B 109.5
C43 C46 H46C 109.5
H46A C46 H46C 109.5
H46B C46 H46C 109.5
N1 C47 C48 114.0(3)
N1 C47 H47A 108.8
C48 C47 H47A 108.8
N1 C47 H47B 108.8
C48 C47 H47B 108.8
H47A C47 H47B 107.7
C53 C48 C49 119.2(3)
C53 C48 C47 121.8(3)
C49 C48 C47 119.0(3)
O3 C49 C48 116.8(3)
O3 C49 C50 121.7(3)
C48 C49 C50 121.5(3)
C51 C50 C49 116.3(3)
C51 C50 C54 120.9(3)
C49 C50 C54 122.8(3)
C52 C51 C50 124.2(3)
C52 C51 H51 117.9
C50 C51 H51 117.9
C51 C52 C53 117.0(3)
C51 C52 C58 123.4(3)
C53 C52 C58 119.6(3)
C48 C53 C52 121.7(3)
C48 C53 H53 119.1
C52 C53 H53 119.1
C55 C54 C50 109.6(3)
C55 C54 C57 110.9(3)
C50 C54 C57 109.6(3)
C55 C54 C56 107.3(3)
C50 C54 C56 112.3(3)
C57 C54 C56 107.2(3)
C54 C55 H55A 109.5
C54 C55 H55B 109.5
H55A C55 H55B 109.5
C54 C55 H55C 109.5
H55A C55 H55C 109.5
H55B C55 H55C 109.5
C54 C56 H56A 109.5
C54 C56 H56B 109.5
H56A C56 H56B 109.5
C54 C56 H56C 109.5
H56A C56 H56C 109.5
H56B C56 H56C 109.5
C54 C57 H57A 109.5
C54 C57 H57B 109.5
H57A C57 H57B 109.5
C54 C57 H57C 109.5
H57A C57 H57C 109.5
H57B C57 H57C 109.5
C61 C58 C60 108.3(3)
C61 C58 C59 108.3(3)
C60 C58 C59 108.9(3)
C61 C58 C52 111.6(3)
C60 C58 C52 111.1(3)
C59 C58 C52 108.5(3)
C58 C59 H59A 109.5
C58 C59 H59B 109.5
H59A C59 H59B 109.5
C58 C59 H59C 109.5
H59A C59 H59C 109.5
H59B C59 H59C 109.5
C58 C60 H60A 109.5
C58 C60 H60B 109.5
H60A C60 H60B 109.5
C58 C60 H60C 109.5
H60A C60 H60C 109.5
H60B C60 H60C 109.5
C58 C61 H61A 109.5
C58 C61 H61B 109.5
H61A C61 H61B 109.5
C58 C61 H61C 109.5
H61A C61 H61C 109.5
H61B C61 H61C 109.5
C63 C62 C66 106.7(3)
C63 C62 C67 126.1(3)
C66 C62 C67 127.2(4)
C63 C62 Ti3 71.2(2)
C66 C62 Ti3 72.9(2)
C67 C62 Ti3 122.2(2)
C62 C63 C64 110.3(3)
C62 C63 Ti3 73.9(2)
C64 C63 Ti3 75.9(2)
C62 C63 H63 124.5
C64 C63 H63 124.5
Ti3 C63 H63 124.5
C65 C64 C63 105.9(3)
C65 C64 C68 126.5(3)
C63 C64 C68 127.6(3)
C65 C64 Ti3 71.5(2)
C63 C64 Ti3 69.5(2)
C68 C64 Ti3 126.0(3)
C64 C65 C66 109.4(3)
C64 C65 Ti3 74.3(2)
C66 C65 Ti3 72.5(2)
C64 C65 H65 125.1
C66 C65 H65 125.1
Ti3 C65 H65 125.1
C62 C66 C65 107.6(3)
C62 C66 C69 127.6(4)
C65 C66 C69 124.6(3)
C62 C66 Ti3 72.3(2)
C65 C66 Ti3 72.7(2)
C69 C66 Ti3 124.7(3)
C62 C67 H67A 109.5
C62 C67 H67B 109.5
H67A C67 H67B 109.5
C62 C67 H67C 109.5
H67A C67 H67C 109.5
H67B C67 H67C 109.5
C64 C68 H68A 109.5
C64 C68 H68B 109.5
H68A C68 H68B 109.5
C64 C68 H68C 109.5
H68A C68 H68C 109.5
H68B C68 H68C 109.5
C66 C69 H69A 109.5
C66 C69 H69B 109.5
H69A C69 H69B 109.5
C66 C69 H69C 109.5
H69A C69 H69C 109.5
H69B C69 H69C 109.5

loop_
_geom_bond_atom_site_label_1
_geom_bond_atom_site_label_2
_geom_bond_distance
Ti1 O1 1.779(2)
Ti1 Cl2 2.2474(10)
Ti1 Cl1 2.2615(10)
Ti1 C17 2.324(3)
Ti1 C20 2.337(3)
Ti1 C16 2.343(3)
Ti1 C18 2.394(3)
Ti1 C19 2.404(3)
Ti2 O2 1.798(2)
Ti2 Cl3 2.2377(10)
Ti2 Cl4 2.2680(10)
Ti2 C40 2.319(3)
Ti2 C39 2.362(3)
Ti2 C42 2.365(3)
Ti2 C43 2.374(3)
Ti2 C41 2.388(3)
Ti3 O3 1.793(2)
Ti3 Cl6 2.2521(12)
Ti3 Cl5 2.2551(11)
Ti3 C63 2.326(4)
Ti3 C62 2.361(4)
Ti3 C66 2.369(4)
Ti3 C65 2.372(3)
Ti3 C64 2.409(4)
O1 C3 1.379(4)
O2 C26 1.374(4)
O3 C49 1.374(4)
N1 C47 1.454(4)
N1 C24 1.464(4)
N1 C1 1.466(4)
C1 C2 1.506(4)
C1 H1A 0.9900
C1 H1B 0.9900
C2 C7 1.385(4)
C2 C3 1.400(4)
C3 C4 1.405(4)
C4 C5 1.397(5)
C4 C8 1.538(5)
C5 C6 1.386(5)
C5 H5 0.9500
C6 C7 1.389(4)
C6 C12 1.532(5)
C7 H7 0.9500
C8 C10 1.530(5)
C8 C11 1.531(5)
C8 C9 1.535(5)
C9 H9A 0.9800
C9 H9B 0.9800
C9 H9C 0.9800
C10 H10A 0.9800
C10 H10B 0.9800
C10 H10C 0.9800
C11 H11A 0.9800
C11 H11B 0.9800
C11 H11C 0.9800
C12 C15 1.529(5)
C12 C13 1.530(5)
C12 C14 1.535(5)
C13 H13A 0.9800
C13 H13B 0.9800
C13 H13C 0.9800
C14 H14A 0.9800
C14 H14B 0.9800
C14 H14C 0.9800
C15 H15A 0.9800
C15 H15B 0.9800
C15 H15C 0.9800
C16 C17 1.399(5)
C16 C20 1.413(5)
C16 C21 1.497(4)
C17 C18 1.429(5)
C17 H17 1.0000
C18 C19 1.400(5)
C18 C22 1.491(5)
C19 C20 1.421(5)
C19 C23 1.495(5)
C20 H20 1.0000
C21 H21A 0.9800
C21 H21B 0.9800
C21 H21C 0.9800
C22 H22A 0.9800
C22 H22B 0.9800
C22 H22C 0.9800
C23 H23A 0.9800
C23 H23B 0.9800
C23 H23C 0.9800
C24 C25 1.509(4)
C24 H24A 0.9900
C24 H24B 0.9900
C25 C30 1.384(4)
C25 C26 1.403(4)
C26 C27 1.401(4)
C27 C28 1.401(4)
C27 C31 1.539(4)
C28 C29 1.390(4)
C28 H28 0.9500
C29 C30 1.391(4)
C29 C35 1.535(4)
C30 H30 0.9500
C31 C33 1.527(5)
C31 C32 1.530(5)
C31 C34 1.534(5)
C32 H32A 0.9800
C32 H32B 0.9800
C32 H32C 0.9800
C33 H33A 0.9800
C33 H33B 0.9800
C33 H33C 0.9800
C34 H34A 0.9800
C34 H34B 0.9800
C34 H34C 0.9800
C35 C37 1.508(5)
C35 C38 1.521(5)
C35 C36 1.525(5)
C36 H36A 0.9800
C36 H36B 0.9800
C36 H36C 0.9800
C37 H37A 0.9800
C37 H37B 0.9800
C37 H37C 0.9800
C38 H38A 0.9800
C38 H38B 0.9800
C38 H38C 0.9800
C39 C43 1.409(4)
C39 C40 1.411(5)
C39 C44 1.502(4)
C40 C41 1.416(4)
C40 H40 1.0000
C41 C42 1.402(5)
C41 C45 1.493(5)
C42 C43 1.416(5)
C42 H42 1.0000
C43 C46 1.494(5)
C44 H44A 0.9800
C44 H44B 0.9800
C44 H44C 0.9800
C45 H45A 0.9800
C45 H45B 0.9800
C45 H45C 0.9800
C46 H46A 0.9800
C46 H46B 0.9800
C46 H46C 0.9800
C47 C48 1.504(4)
C47 H47A 0.9900
C47 H47B 0.9900
C48 C53 1.390(4)
C48 C49 1.399(5)
C49 C50 1.407(4)
C50 C51 1.400(5)
C50 C54 1.535(5)
C51 C52 1.388(5)
C51 H51 0.9500
C52 C53 1.398(5)
C52 C58 1.535(5)
C53 H53 0.9500
C54 C55 1.527(5)
C54 C57 1.535(5)
C54 C56 1.536(5)
C55 H55A 0.9800
C55 H55B 0.9800
C55 H55C 0.9800
C56 H56A 0.9800
C56 H56B 0.9800
C56 H56C 0.9800
C57 H57A 0.9800
C57 H57B 0.9800
C57 H57C 0.9800
C58 C61 1.522(5)
C58 C60 1.522(5)
C58 C59 1.525(5)
C59 H59A 0.9800
C59 H59B 0.9800
C59 H59C 0.9800
C60 H60A 0.9800
C60 H60B 0.9800
C60 H60C 0.9800
C61 H61A 0.9800
C61 H61B 0.9800
C61 H61C 0.9800
C62 C63 1.409(5)
C62 C66 1.414(5)
C62 C67 1.490(5)
C63 C64 1.410(5)
C63 H63 1.0000
C64 C65 1.406(5)
C64 C68 1.486(5)
C65 C66 1.419(5)
C65 H65 1.0000
C66 C69 1.501(5)
C67 H67A 0.9800
C67 H67B 0.9800
C67 H67C 0.9800
C68 H68A 0.9800
C68 H68B 0.9800
C68 H68C 0.9800
C69 H69A 0.9800
C69 H69B 0.9800
C69 H69C 0.9800

loop_
_geom_torsion_atom_site_label_1
_geom_torsion_atom_site_label_2
_geom_torsion_atom_site_label_3
_geom_torsion_atom_site_label_4
_geom_torsion
Cl2 Ti1 O1 C3 83.5(8)
Cl1 Ti1 O1 C3 -171.0(8)
C17 Ti1 O1 C3 -75.4(8)
C20 Ti1 O1 C3 -15.1(8)
C16 Ti1 O1 C3 -46.6(8)
C18 Ti1 O1 C3 -69.1(9)
C19 Ti1 O1 C3 -14.0(9)
Cl3 Ti2 O2 C26 107.9(7)
Cl4 Ti2 O2 C26 -146.6(7)
C40 Ti2 O2 C26 7.6(7)
C39 Ti2 O2 C26 -24.7(7)
C42 Ti2 O2 C26 -44.1(8)
C43 Ti2 O2 C26 -52.7(7)
C41 Ti2 O2 C26 10.7(8)
Cl6 Ti3 O3 C49 81.8(9)
Cl5 Ti3 O3 C49 -172.9(9)
C63 Ti3 O3 C49 -19.8(9)
C62 Ti3 O3 C49 -52.3(9)
C66 Ti3 O3 C49 -80.3(9)
C65 Ti3 O3 C49 -71.2(10)
C64 Ti3 O3 C49 -14.7(10)
C47 N1 C1 C2 -165.2(3)
C24 N1 C1 C2 72.6(3)
N1 C1 C2 C7 22.1(4)
N1 C1 C2 C3 -156.8(3)
Ti1 O1 C3 C2 -33.3(10)
Ti1 O1 C3 C4 149.3(7)
C7 C2 C3 O1 -175.1(3)
C1 C2 C3 O1 3.8(4)
C7 C2 C3 C4 2.2(5)
C1 C2 C3 C4 -178.9(3)
O1 C3 C4 C5 174.9(3)
C2 C3 C4 C5 -2.4(5)
O1 C3 C4 C8 -0.6(5)
C2 C3 C4 C8 -177.9(3)
C3 C4 C5 C6 0.0(5)
C8 C4 C5 C6 175.6(3)
C4 C5 C6 C7 2.4(5)
C4 C5 C6 C12 -172.4(3)
C3 C2 C7 C6 0.4(5)
C1 C2 C7 C6 -178.5(3)
C5 C6 C7 C2 -2.6(5)
C12 C6 C7 C2 172.4(3)
C5 C4 C8 C10 129.4(3)
C3 C4 C8 C10 -55.3(4)
C5 C4 C8 C11 9.2(4)
C3 C4 C8 C11 -175.5(3)
C5 C4 C8 C9 -108.5(4)
C3 C4 C8 C9 66.8(4)
C5 C6 C12 C15 -133.1(3)
C7 C6 C12 C15 52.2(4)
C5 C6 C12 C13 -10.4(5)
C7 C6 C12 C13 174.9(3)
C5 C6 C12 C14 107.9(4)
C7 C6 C12 C14 -66.7(4)
C20 C16 C17 C18 -2.5(4)
C21 C16 C17 C18 174.7(3)
Ti1 C16 C17 C18 -66.9(2)
C20 C16 C17 Ti1 64.4(2)
C21 C16 C17 Ti1 -118.4(3)
C16 C17 C18 C19 1.5(4)
Ti1 C17 C18 C19 -64.3(2)
C16 C17 C18 C22 -175.9(3)
Ti1 C17 C18 C22 118.3(3)
C16 C17 C18 Ti1 65.8(2)
C17 C18 C19 C20 0.2(4)
C22 C18 C19 C20 177.6(3)
Ti1 C18 C19 C20 -61.7(2)
C17 C18 C19 C23 -176.8(3)
C22 C18 C19 C23 0.7(6)
Ti1 C18 C19 C23 121.4(3)
C17 C18 C19 Ti1 61.9(2)
C22 C18 C19 Ti1 -120.7(3)
C17 C16 C20 C19 2.6(4)
C21 C16 C20 C19 -174.5(3)
Ti1 C16 C20 C19 66.8(2)
C17 C16 C20 Ti1 -64.2(2)
C21 C16 C20 Ti1 118.7(3)
C18 C19 C20 C16 -1.8(4)
C23 C19 C20 C16 175.2(3)
Ti1 C19 C20 C16 -65.2(2)
C18 C19 C20 Ti1 63.4(2)
C23 C19 C20 Ti1 -119.6(3)
C47 N1 C24 C25 72.1(3)
C1 N1 C24 C25 -165.3(3)
N1 C24 C25 C30 25.2(4)
N1 C24 C25 C26 -153.3(3)
Ti2 O2 C26 C27 132.8(6)
Ti2 O2 C26 C25 -49.0(8)
C30 C25 C26 O2 177.5(3)
C24 C25 C26 O2 -4.1(5)
C30 C25 C26 C27 -4.3(5)
C24 C25 C26 C27 174.1(3)
O2 C26 C27 C28 -178.1(3)
C25 C26 C27 C28 3.7(5)
O2 C26 C27 C31 2.2(5)
C25 C26 C27 C31 -175.9(3)
C26 C27 C28 C29 -0.4(5)
C31 C27 C28 C29 179.3(3)
C27 C28 C29 C30 -2.3(5)
C27 C28 C29 C35 176.1(3)
C26 C25 C30 C29 1.5(5)
C24 C25 C30 C29 -177.0(3)
C28 C29 C30 C25 1.7(5)
C35 C29 C30 C25 -176.7(3)
C28 C27 C31 C33 -2.6(4)
C26 C27 C31 C33 177.1(3)
C28 C27 C31 C32 117.1(3)
C26 C27 C31 C32 -63.3(4)
C28 C27 C31 C34 -121.1(3)
C26 C27 C31 C34 58.5(4)
C28 C29 C35 C37 14.4(5)
C30 C29 C35 C37 -167.2(4)
C28 C29 C35 C38 134.8(4)
C30 C29 C35 C38 -46.8(4)
C28 C29 C35 C36 -106.2(4)
C30 C29 C35 C36 72.2(4)
C43 C39 C40 C41 3.3(4)
C44 C39 C40 C41 -173.4(3)
Ti2 C39 C40 C41 67.7(2)
C43 C39 C40 Ti2 -64.3(2)
C44 C39 C40 Ti2 118.9(3)
C39 C40 C41 C42 -3.9(4)
Ti2 C40 C41 C42 63.1(2)
C39 C40 C41 C45 172.7(3)
Ti2 C40 C41 C45 -120.3(3)
C39 C40 C41 Ti2 -67.0(2)
C40 C41 C42 C43 3.0(4)
C45 C41 C42 C43 -173.6(3)
Ti2 C41 C42 C43 64.7(2)
C40 C41 C42 Ti2 -61.7(2)
C45 C41 C42 Ti2 121.7(4)
C40 C39 C43 C42 -1.5(4)
C44 C39 C43 C42 175.3(3)
Ti2 C39 C43 C42 -64.3(2)
C40 C39 C43 C46 -177.2(3)
C44 C39 C43 C46 -0.4(6)
Ti2 C39 C43 C46 120.0(3)
C40 C39 C43 Ti2 62.8(2)
C44 C39 C43 Ti2 -120.4(3)
C41 C42 C43 C39 -1.0(4)
Ti2 C42 C43 C39 64.2(2)
C41 C42 C43 C46 174.8(3)
Ti2 C42 C43 C46 -120.0(3)
C41 C42 C43 Ti2 -65.2(2)
C24 N1 C47 C48 -154.4(3)
C1 N1 C47 C48 83.4(3)
N1 C47 C48 C53 -0.9(4)
N1 C47 C48 C49 176.8(3)
Ti3 O3 C49 C48 -28.6(11)
Ti3 O3 C49 C50 151.3(8)
C53 C48 C49 O3 179.1(3)
C47 C48 C49 O3 1.4(4)
C53 C48 C49 C50 -0.8(5)
C47 C48 C49 C50 -178.5(3)
O3 C49 C50 C51 179.1(3)
C48 C49 C50 C51 -1.0(5)
O3 C49 C50 C54 -0.1(5)
C48 C49 C50 C54 179.8(3)
C49 C50 C51 C52 1.8(5)
C54 C50 C51 C52 -178.9(3)
C50 C51 C52 C53 -0.8(5)
C50 C51 C52 C58 177.7(3)
C49 C48 C53 C52 1.9(5)
C47 C48 C53 C52 179.5(3)
C51 C52 C53 C48 -1.1(5)
C58 C52 C53 C48 -179.7(3)
C51 C50 C54 C55 -117.7(4)
C49 C50 C54 C55 61.4(4)
C51 C50 C54 C57 120.4(4)
C49 C50 C54 C57 -60.4(4)
C51 C50 C54 C56 1.4(5)
C49 C50 C54 C56 -179.4(3)
C51 C52 C58 C61 13.2(5)
C53 C52 C58 C61 -168.4(3)
C51 C52 C58 C60 134.1(4)
C53 C52 C58 C60 -47.4(4)
C51 C52 C58 C59 -106.2(4)
C53 C52 C58 C59 72.3(4)
C66 C62 C63 C64 3.0(4)
C67 C62 C63 C64 -175.6(3)
Ti3 C62 C63 C64 67.8(3)
C66 C62 C63 Ti3 -64.8(2)
C67 C62 C63 Ti3 116.6(4)
C62 C63 C64 C65 -3.9(4)
Ti3 C63 C64 C65 62.6(3)
C62 C63 C64 C68 173.2(4)
Ti3 C63 C64 C68 -120.3(4)
C62 C63 C64 Ti3 -66.5(3)
C63 C64 C65 C66 3.2(4)
C68 C64 C65 C66 -173.9(4)
Ti3 C64 C65 C66 64.5(3)
C63 C64 C65 Ti3 -61.3(2)
C68 C64 C65 Ti3 121.5(4)
C63 C62 C66 C65 -1.0(4)
C67 C62 C66 C65 177.6(3)
Ti3 C62 C66 C65 -64.6(3)
C63 C62 C66 C69 -175.8(4)
C67 C62 C66 C69 2.8(6)
Ti3 C62 C66 C69 120.6(4)
C63 C62 C66 Ti3 63.6(2)
C67 C62 C66 Ti3 -117.8(4)
C64 C65 C66 C62 -1.4(4)
Ti3 C65 C66 C62 64.3(3)
C64 C65 C66 C69 173.6(4)
Ti3 C65 C66 C69 -120.6(4)
C64 C65 C66 Ti3 -65.7(3)
